data_4129607
loop_
_publ_author_name
'Tresca, Blakely W.'
'Hansen, Ryan J.'
'Chau, Calvin V.'
'Hay, Benjamin P.'
'Zakharov, Lev N.'
'Haley, Michael M.'
'Johnson, Darren W.'

_publ_section_title
;
 Substituent Effects in CH Hydrogen Bond Interactions: Linear Free Energy
 Relationships and Influence of Anions.
;
_journal_issue 47
_journal_name_full 'Journal of the American Chemical Society'
_journal_page_first 14959
_journal_page_last 14967
_journal_paper_doi 10.1021/jacs.5b08767
_journal_volume 137
_journal_year 2015
_chemical_formula_sum 'C47 H46.5 N5.5 O6'
_chemical_formula_weight 784.39
_space_group_crystal_system monoclinic
_space_group_IT_number 13
_space_group_name_Hall '-P 2yc'
_space_group_name_H-M_alt 'P 1 2/c 1'
_atom_sites_solution_hydrogens mixed
_audit_creation_method SHELXL-2013
_cell_angle_alpha 90
_cell_angle_beta 101.756(7)
_cell_angle_gamma 90
_cell_formula_units_Z 4
_cell_length_a 16.7165(16)
_cell_length_b 9.0824(8)
_cell_length_c 29.495(3)
_cell_measurement_reflns_used 3464
_cell_measurement_temperature 173(2)
_cell_measurement_theta_max 49.44
_cell_measurement_theta_min 3.06
_cell_volume 4384.2(7)
_computing_cell_refinement 'Bruker SAINT'
_computing_data_collection 'Bruker APEX2'
_computing_data_reduction 'Bruker SAINT'
_computing_molecular_graphics 'Bruker SHELXTL'
_computing_publication_material 'Bruker SHELXTL'
_computing_structure_refinement 'SHELXL-2013 (Sheldrick 2013)'
_computing_structure_solution 'SHELXS-97 (Sheldrick 2008)'
_diffrn_ambient_temperature 173(2)
_diffrn_measured_fraction_theta_full 0.551
_diffrn_measured_fraction_theta_max 0.961
_diffrn_measurement_device_type 'Bruker APEX-II CCD'
_diffrn_measurement_method '\f and \w scans'
_diffrn_radiation_type CuK\a
_diffrn_radiation_wavelength 1.54178
_diffrn_reflns_av_R_equivalents 0.0648
_diffrn_reflns_av_unetI/netI 0.0699
_diffrn_reflns_Laue_measured_fraction_full 0.551
_diffrn_reflns_Laue_measured_fraction_max 0.961
_diffrn_reflns_limit_h_max 15
_diffrn_reflns_limit_h_min -16
_diffrn_reflns_limit_k_max 8
_diffrn_reflns_limit_k_min -9
_diffrn_reflns_limit_l_max 28
_diffrn_reflns_limit_l_min -29
_diffrn_reflns_number 15027
_diffrn_reflns_point_group_measured_fraction_full 0.551
_diffrn_reflns_point_group_measured_fraction_max 0.961
_diffrn_reflns_theta_full 67.679
_diffrn_reflns_theta_max 50.199
_diffrn_reflns_theta_min 2.700
_diffrn_source 'Incoatec I\mS'
_exptl_absorpt_coefficient_mu 0.642
_exptl_absorpt_correction_T_max 0.7498
_exptl_absorpt_correction_T_min 0.6034
_exptl_absorpt_correction_type multi-scan
_exptl_absorpt_process_details SADABS
_exptl_crystal_colour yellow
_exptl_crystal_density_diffrn 1.188
_exptl_crystal_description needle
_exptl_crystal_F_000 1660
_exptl_crystal_size_max 0.140
_exptl_crystal_size_mid 0.040
_exptl_crystal_size_min 0.030
_refine_diff_density_max 0.462
_refine_diff_density_min -0.298
_refine_diff_density_rms 0.076
_refine_ls_extinction_method none
_refine_ls_goodness_of_fit_ref 1.083
_refine_ls_hydrogen_treatment mixed
_refine_ls_matrix_type full
_refine_ls_number_parameters 557
_refine_ls_number_reflns 4362
_refine_ls_number_restraints 4
_refine_ls_restrained_S_all 1.083
_refine_ls_R_factor_all 0.1270
_refine_ls_R_factor_gt 0.1023
_refine_ls_shift/su_max 0.007
_refine_ls_shift/su_mean 0.000
_refine_ls_structure_factor_coef Fsqd
_refine_ls_weighting_details 'w=1/[\s^2^(Fo^2^)+(0.1491P)^2^+15.0829P] where P=(Fo^2^+2Fc^2^)/3'
_refine_ls_weighting_scheme calc
_refine_ls_wR_factor_gt 0.2840
_refine_ls_wR_factor_ref 0.3018
_reflns_Friedel_coverage 0.000
_reflns_number_gt 3181
_reflns_number_total 4362
_reflns_threshold_expression 'I > 2\s(I)'
_cod_data_source_file ja5b08767_si_002.cif
_cod_data_source_block cu_dwjr180_0m
_cod_original_cell_volume 4384.2(8)
_cod_original_sg_symbol_H-M 'P 2/c'
_cod_original_formula_sum 'C47 H46.50 N5.50 O6'
_cod_database_code 4129607
_shelx_space_group_comment
;
The symmetry employed for this shelxl refinement is uniquely defined
by the following loop, which should always be used as a source of
symmetry information in preference to the above space-group names.
They are only intended as comments.
;
_shelx_estimated_absorpt_t_min 0.916
_shelx_estimated_absorpt_t_max 0.981
_shelxl_version_number 2013-4

loop_
_space_group_symop_operation_xyz
'x, y, z'
'-x, y, -z+1/2'
'-x, -y, -z'
'x, -y, z-1/2'

loop_
_atom_site_label
_atom_site_type_symbol
_atom_site_fract_x
_atom_site_fract_y
_atom_site_fract_z
_atom_site_U_iso_or_equiv
_atom_site_adp_type
_atom_site_occupancy
_atom_site_site_symmetry_order
_atom_site_calc_flag
_atom_site_refinement_flags_posn
_atom_site_refinement_flags_adp
_atom_site_refinement_flags_occupancy
O1 O -0.2035(4) 0.7663(10) 0.4855(2) 0.084(2) Uani 1 1 d . . .
O2 O -0.1828(4) 0.5747(9) 0.4448(2) 0.086(2) Uani 1 1 d . . .
O3 O 0.0448(3) 0.0961(6) 0.34011(19) 0.0541(16) Uani 1 1 d . . .
O4 O -0.3420(3) 0.0355(7) 0.2579(2) 0.0723(19) Uani 1 1 d . . .
O5 O -0.0041(3) 1.4035(6) 0.66434(18) 0.0446(14) Uani 1 1 d . . .
O6 O -0.3810(3) 1.4924(7) 0.6760(2) 0.0626(17) Uani 1 1 d . . .
N1 N -0.1586(5) 0.6784(11) 0.4697(3) 0.064(2) Uani 1 1 d . . .
N2 N 0.0921(4) 0.3267(7) 0.3566(2) 0.0453(17) Uani 1 1 d D . .
N3 N -0.0393(4) 0.2942(7) 0.3233(3) 0.055(2) Uani 1 1 d D . .
N4 N 0.0411(3) 1.1710(6) 0.6553(2) 0.0363(16) Uani 1 1 d D . .
N5 N -0.0894(4) 1.2077(7) 0.6643(2) 0.0434(17) Uani 1 1 d D . .
C1 C 0.0951(4) 0.7460(8) 0.5080(3) 0.039(2) Uani 1 1 d . . .
H1A H 0.1526 0.7594 0.5168 0.047 Uiso 1 1 calc R U .
C2 C 0.0639(5) 0.6513(8) 0.4714(2) 0.039(2) Uani 1 1 d . . .
C3 C -0.0209(5) 0.6323(8) 0.4586(3) 0.043(2) Uani 1 1 d . . .
H3B H -0.0440 0.5696 0.4335 0.051 Uiso 1 1 calc R U .
C4 C -0.0697(5) 0.7061(9) 0.4829(3) 0.045(2) Uani 1 1 d . . .
C5 C -0.0404(4) 0.8013(8) 0.5186(3) 0.043(2) Uani 1 1 d . . .
H5B H -0.0767 0.8523 0.5339 0.051 Uiso 1 1 calc R U .
C6 C 0.0439(5) 0.8215(8) 0.5317(3) 0.040(2) Uani 1 1 d . . .
C7 C 0.1167(5) 0.5710(9) 0.4488(3) 0.045(2) Uani 1 1 d . . .
C8 C 0.1630(5) 0.4909(10) 0.4330(3) 0.048(2) Uani 1 1 d . . .
C9 C 0.2115(5) 0.3861(8) 0.4146(3) 0.0392(19) Uani 1 1 d . . .
C10 C 0.1747(4) 0.2964(8) 0.3777(3) 0.041(2) Uani 1 1 d . . .
C11 C 0.2200(5) 0.1857(8) 0.3631(3) 0.047(2) Uani 1 1 d . . .
H11A H 0.1955 0.1206 0.3390 0.057 Uiso 1 1 calc R U .
C12 C 0.3013(5) 0.1709(9) 0.3838(3) 0.050(2) Uani 1 1 d . . .
H12A H 0.3319 0.0949 0.3731 0.059 Uiso 1 1 calc R U .
C13 C 0.3408(5) 0.2607(9) 0.4193(3) 0.048(2) Uani 1 1 d . . .
C14 C 0.2947(5) 0.3688(8) 0.4340(3) 0.045(2) Uani 1 1 d . . .
H14A H 0.3199 0.4337 0.4579 0.054 Uiso 1 1 calc R U .
C15 C 0.4323(5) 0.2446(11) 0.4416(3) 0.062(3) Uani 1 1 d . . .
C16 C 0.4392(6) 0.2069(15) 0.4937(3) 0.102(4) Uani 1 1 d . . .
H16A H 0.4968 0.1949 0.5085 0.154 Uiso 1 1 calc R U .
H16B H 0.4097 0.1152 0.4965 0.154 Uiso 1 1 calc R U .
H16C H 0.4154 0.2870 0.5089 0.154 Uiso 1 1 calc R U .
C17 C 0.4748(6) 0.3896(12) 0.4386(4) 0.097(4) Uani 1 1 d . . .
H17A H 0.4710 0.4161 0.4061 0.146 Uiso 1 1 calc R U .
H17B H 0.5324 0.3808 0.4540 0.146 Uiso 1 1 calc R U .
H17C H 0.4486 0.4661 0.4540 0.146 Uiso 1 1 calc R U .
C18 C 0.4747(6) 0.1303(15) 0.4192(4) 0.111(5) Uani 1 1 d . . .
H18A H 0.4703 0.1548 0.3864 0.167 Uiso 1 1 calc R U .
H18B H 0.4493 0.0343 0.4218 0.167 Uiso 1 1 calc R U .
H18C H 0.5324 0.1265 0.4346 0.167 Uiso 1 1 calc R U .
C19 C 0.0332(5) 0.2295(9) 0.3400(3) 0.043(2) Uani 1 1 d . . .
C20 C -0.1139(5) 0.2194(8) 0.3073(3) 0.046(2) Uani 1 1 d . . .
C21 C -0.1823(5) 0.2664(9) 0.3223(3) 0.056(2) Uani 1 1 d . . .
H21A H -0.1775 0.3443 0.3441 0.067 Uiso 1 1 calc R U .
C22 C -0.2589(5) 0.2024(10) 0.3061(3) 0.062(3) Uani 1 1 d . . .
H22A H -0.3056 0.2333 0.3173 0.074 Uiso 1 1 calc R U .
C23 C -0.2642(5) 0.0903(10) 0.2725(3) 0.054(2) Uani 1 1 d . . .
C24 C -0.1964(5) 0.0423(8) 0.2586(3) 0.048(2) Uani 1 1 d . . .
H24A H -0.2005 -0.0378 0.2375 0.058 Uiso 1 1 calc R U .
C25 C -0.1218(5) 0.1074(9) 0.2744(3) 0.048(2) Uani 1 1 d . . .
H25A H -0.0755 0.0760 0.2629 0.058 Uiso 1 1 calc R U .
C26 C -0.3506(6) -0.0767(11) 0.2232(3) 0.081(3) Uani 1 1 d . . .
H26A H -0.4079 -0.1079 0.2151 0.121 Uiso 1 1 calc R U .
H26B H -0.3163 -0.1611 0.2353 0.121 Uiso 1 1 calc R U .
H26C H -0.3336 -0.0379 0.1957 0.121 Uiso 1 1 calc R U .
C27 C 0.0801(5) 0.9223(9) 0.5673(3) 0.041(2) Uani 1 1 d . . .
C28 C 0.1158(4) 1.0073(9) 0.5949(3) 0.041(2) Uani 1 1 d . . .
C29 C 0.1601(4) 1.1174(7) 0.6251(2) 0.0321(18) Uani 1 1 d . . .
C30 C 0.1223(4) 1.2034(7) 0.6534(2) 0.0313(18) Uani 1 1 d . . .
C31 C 0.1666(4) 1.3133(9) 0.6796(3) 0.044(2) Uani 1 1 d . . .
H31A H 0.1415 1.3741 0.6989 0.053 Uiso 1 1 calc R U .
C32 C 0.2480(4) 1.3345(8) 0.6775(3) 0.042(2) Uani 1 1 d . . .
H32A H 0.2776 1.4104 0.6958 0.050 Uiso 1 1 calc R U .
C33 C 0.2876(4) 1.2511(9) 0.6504(3) 0.044(2) Uani 1 1 d . . .
C34 C 0.2433(4) 1.1391(8) 0.6243(2) 0.041(2) Uani 1 1 d . . .
H34A H 0.2693 1.0771 0.6058 0.050 Uiso 1 1 calc R U .
C35 C 0.3768(5) 1.2863(11) 0.6474(3) 0.059(2) Uani 1 1 d . . .
C36 C 0.3780(8) 1.432(3) 0.6242(7) 0.243(14) Uani 1 1 d . . .
H36A H 0.4343 1.4569 0.6221 0.365 Uiso 1 1 calc R U .
H36B H 0.3568 1.5081 0.6423 0.365 Uiso 1 1 calc R U .
H36C H 0.3438 1.4280 0.5930 0.365 Uiso 1 1 calc R U .
C37 C 0.4298(5) 1.3022(16) 0.6944(4) 0.111(5) Uani 1 1 d . . .
H37A H 0.4858 1.3253 0.6914 0.167 Uiso 1 1 calc R U .
H37B H 0.4297 1.2098 0.7116 0.167 Uiso 1 1 calc R U .
H37C H 0.4089 1.3818 0.7112 0.167 Uiso 1 1 calc R U .
C38 C 0.4114(7) 1.172(2) 0.6225(7) 0.228(13) Uani 1 1 d . . .
H38A H 0.4677 1.1976 0.6209 0.342 Uiso 1 1 calc R U .
H38B H 0.3786 1.1626 0.5910 0.342 Uiso 1 1 calc R U .
H38C H 0.4111 1.0775 0.6387 0.342 Uiso 1 1 calc R U .
C39 C -0.0163(4) 1.2711(9) 0.6618(2) 0.0362(19) Uani 1 1 d . . .
C40 C -0.1618(4) 1.2880(9) 0.6680(3) 0.042(2) Uani 1 1 d . . .
C41 C -0.1599(4) 1.4021(9) 0.6990(3) 0.042(2) Uani 1 1 d . . .
H41A H -0.1097 1.4316 0.7181 0.051 Uiso 1 1 calc R U .
C42 C -0.2326(4) 1.4739(9) 0.7019(3) 0.045(2) Uani 1 1 d . . .
H42A H -0.2313 1.5539 0.7228 0.054 Uiso 1 1 calc R U .
C43 C -0.3047(5) 1.4317(10) 0.6755(3) 0.053(2) Uani 1 1 d . . .
C44 C -0.3069(5) 1.3192(11) 0.6447(4) 0.065(3) Uani 1 1 d . . .
H44A H -0.3576 1.2902 0.6260 0.078 Uiso 1 1 calc R U .
C45 C -0.2357(5) 1.2465(9) 0.6405(3) 0.060(2) Uani 1 1 d . . .
H45A H -0.2377 1.1686 0.6188 0.072 Uiso 1 1 calc R U .
C46 C -0.3811(5) 1.6149(11) 0.7062(3) 0.071(3) Uani 1 1 d . . .
H46A H -0.4373 1.6491 0.7042 0.106 Uiso 1 1 calc R U .
H46B H -0.3483 1.6947 0.6971 0.106 Uiso 1 1 calc R U .
H46C H -0.3579 1.5851 0.7381 0.106 Uiso 1 1 calc R U .
N1S N 0.6666(12) 0.240(3) 0.5186(8) 0.121(8) Uani 0.5 1 d . . P
C1S C 0.7081(16) 0.153(3) 0.5204(10) 0.096(8) Uani 0.5 1 d . . P
C2S C 0.7693(17) 0.038(2) 0.5287(9) 0.118(10) Uani 0.5 1 d . . P
H2SA H 0.7605 -0.0298 0.5024 0.177 Uiso 0.5 1 calc R U P
H2SB H 0.7652 -0.0154 0.5569 0.177 Uiso 0.5 1 calc R U P
H2SC H 0.8238 0.0825 0.5324 0.177 Uiso 0.5 1 calc R U P
H2N H 0.075(6) 0.431(4) 0.356(3) 0.10(3) Uiso 1 1 d D . .
H3N H -0.052(5) 0.400(3) 0.328(3) 0.08(3) Uiso 1 1 d D . .
H4N H 0.030(4) 1.064(3) 0.650(2) 0.036(19) Uiso 1 1 d D . .
H5N H -0.095(4) 1.100(3) 0.657(3) 0.06(2) Uiso 1 1 d D . .

loop_
_atom_site_aniso_label
_atom_site_aniso_U_11
_atom_site_aniso_U_22
_atom_site_aniso_U_33
_atom_site_aniso_U_23
_atom_site_aniso_U_13
_atom_site_aniso_U_12
O1 0.056(4) 0.135(7) 0.062(5) 0.031(4) 0.014(3) 0.012(4)
O2 0.072(4) 0.093(6) 0.074(5) 0.021(4) -0.026(4) -0.028(4)
O3 0.057(3) 0.020(4) 0.082(4) 0.000(3) 0.006(3) -0.007(2)
O4 0.061(4) 0.063(4) 0.082(5) 0.007(4) -0.009(3) -0.017(3)
O5 0.046(3) 0.013(3) 0.076(4) -0.008(3) 0.014(3) 0.001(2)
O6 0.038(3) 0.072(4) 0.079(4) -0.001(4) 0.014(3) 0.010(3)
N1 0.057(6) 0.076(6) 0.050(5) 0.030(5) -0.010(4) -0.019(5)
N2 0.059(4) 0.018(4) 0.056(4) -0.004(3) 0.006(3) 0.000(3)
N3 0.044(4) 0.028(4) 0.085(5) 0.003(4) -0.006(4) 0.000(3)
N4 0.042(4) 0.018(4) 0.049(4) -0.002(3) 0.013(3) 0.002(3)
N5 0.038(4) 0.027(4) 0.067(5) 0.003(3) 0.016(3) -0.004(3)
C1 0.043(4) 0.034(5) 0.040(5) -0.003(4) 0.007(4) 0.004(4)
C2 0.058(5) 0.025(4) 0.031(5) 0.005(4) 0.001(4) 0.000(4)
C3 0.065(6) 0.020(5) 0.038(5) 0.006(4) 0.000(4) -0.003(4)
C4 0.048(5) 0.048(5) 0.035(5) 0.018(5) -0.005(4) -0.002(4)
C5 0.047(5) 0.034(5) 0.048(5) 0.015(4) 0.012(4) 0.007(4)
C6 0.059(5) 0.026(5) 0.035(5) 0.002(4) 0.008(4) 0.003(4)
C7 0.064(5) 0.032(5) 0.037(5) -0.006(4) 0.007(4) 0.004(4)
C8 0.066(5) 0.042(6) 0.034(5) -0.007(4) 0.005(4) -0.019(5)
C9 0.065(6) 0.022(5) 0.035(5) -0.003(4) 0.020(4) 0.001(4)
C10 0.053(5) 0.025(5) 0.045(5) 0.000(4) 0.011(4) 0.000(4)
C11 0.059(5) 0.033(5) 0.050(5) -0.007(4) 0.011(4) 0.003(4)
C12 0.061(6) 0.034(5) 0.055(6) -0.001(4) 0.016(5) 0.008(4)
C13 0.057(5) 0.046(6) 0.037(5) 0.002(4) 0.000(4) 0.003(5)
C14 0.061(6) 0.022(5) 0.050(5) 0.000(4) 0.004(4) -0.004(4)
C15 0.050(5) 0.077(7) 0.056(6) 0.003(5) 0.003(4) 0.002(5)
C16 0.089(7) 0.150(12) 0.062(7) 0.029(7) 0.001(6) 0.005(7)
C17 0.060(6) 0.094(9) 0.131(10) 0.001(8) 0.000(6) -0.017(6)
C18 0.063(6) 0.161(12) 0.101(9) -0.044(9) -0.003(6) 0.041(7)
C19 0.050(5) 0.029(6) 0.049(5) -0.003(4) 0.006(4) -0.013(4)
C20 0.052(5) 0.019(5) 0.063(6) 0.011(4) 0.004(4) 0.000(4)
C21 0.067(6) 0.027(5) 0.071(6) -0.002(4) 0.004(5) -0.001(4)
C22 0.050(5) 0.053(6) 0.080(7) 0.007(6) 0.010(5) 0.005(4)
C23 0.056(6) 0.047(6) 0.051(6) 0.008(5) -0.006(5) -0.017(5)
C24 0.064(6) 0.028(5) 0.049(5) 0.004(4) 0.001(5) -0.005(4)
C25 0.051(5) 0.039(5) 0.052(5) 0.004(5) 0.004(4) -0.008(4)
C26 0.098(7) 0.077(8) 0.058(6) 0.001(6) -0.007(5) -0.032(6)
C27 0.054(5) 0.031(5) 0.041(5) -0.003(5) 0.015(4) 0.010(4)
C28 0.048(5) 0.041(5) 0.034(5) 0.000(5) 0.011(4) 0.013(4)
C29 0.044(5) 0.022(4) 0.028(4) -0.004(4) 0.003(3) 0.002(3)
C30 0.039(4) 0.022(4) 0.030(4) -0.004(4) 0.000(3) 0.000(3)
C31 0.048(5) 0.047(5) 0.038(5) -0.004(4) 0.008(4) 0.008(4)
C32 0.046(5) 0.034(5) 0.041(5) -0.004(4) -0.004(4) -0.006(4)
C33 0.038(4) 0.056(6) 0.038(5) 0.003(4) 0.007(4) 0.004(4)
C34 0.053(5) 0.037(5) 0.034(5) -0.004(4) 0.009(4) 0.011(4)
C35 0.047(5) 0.076(7) 0.054(6) 0.008(5) 0.009(4) -0.002(4)
C36 0.069(8) 0.38(3) 0.27(2) 0.24(2) -0.005(11) -0.040(13)
C37 0.042(5) 0.200(14) 0.088(8) -0.034(9) 0.003(5) -0.012(7)
C38 0.070(8) 0.32(3) 0.32(3) -0.23(2) 0.110(12) -0.066(12)
C39 0.049(5) 0.032(6) 0.028(4) 0.000(4) 0.008(3) 0.006(4)
C40 0.035(5) 0.040(5) 0.051(5) 0.014(4) 0.010(4) -0.002(4)
C41 0.041(5) 0.041(5) 0.045(5) 0.004(4) 0.008(4) 0.002(4)
C42 0.043(5) 0.048(5) 0.043(5) 0.002(4) 0.008(4) 0.004(4)
C43 0.058(6) 0.046(6) 0.059(6) 0.009(5) 0.021(5) 0.009(4)
C44 0.034(5) 0.064(7) 0.092(8) 0.003(6) 0.001(5) -0.006(5)
C45 0.051(6) 0.042(5) 0.087(7) 0.001(5) 0.014(5) -0.002(4)
C46 0.059(6) 0.079(8) 0.081(7) 0.000(6) 0.028(5) 0.023(5)
N1S 0.089(14) 0.108(19) 0.142(19) -0.047(16) -0.035(13) 0.011(13)
C1S 0.094(18) 0.045(15) 0.15(2) -0.044(15) 0.026(16) 0.001(12)
C2S 0.20(3) 0.057(16) 0.14(2) 0.012(15) 0.12(2) -0.008(17)

loop_
_atom_type_symbol
_atom_type_description
_atom_type_scat_dispersion_real
_atom_type_scat_dispersion_imag
_atom_type_scat_source
C C 0.0181 0.0091 'International Tables Vol C Tables 4.2.6.8 and 6.1.1.4'
H H 0.0000 0.0000 'International Tables Vol C Tables 4.2.6.8 and 6.1.1.4'
N N 0.0311 0.0180 'International Tables Vol C Tables 4.2.6.8 and 6.1.1.4'
O O 0.0492 0.0322 'International Tables Vol C Tables 4.2.6.8 and 6.1.1.4'

loop_
_geom_angle_atom_site_label_1
_geom_angle_atom_site_label_2
_geom_angle_atom_site_label_3
_geom_angle
C23 O4 C26 115.7(8)
C43 O6 C46 115.7(7)
O2 N1 O1 124.9(8)
O2 N1 C4 119.0(10)
O1 N1 C4 116.1(9)
C19 N2 C10 127.6(6)
C19 N2 H2N 116(6)
C10 N2 H2N 116(6)
C19 N3 C20 125.4(7)
C19 N3 H3N 124(5)
C20 N3 H3N 109(5)
C39 N4 C30 125.5(6)
C39 N4 H4N 124(4)
C30 N4 H4N 111(4)
C39 N5 C40 124.6(6)
C39 N5 H5N 117(4)
C40 N5 H5N 117(4)
C6 C1 C2 121.4(7)
C6 C1 H1A 119.3
C2 C1 H1A 119.3
C1 C2 C3 118.9(7)
C1 C2 C7 120.8(7)
C3 C2 C7 120.2(7)
C4 C3 C2 118.4(7)
C4 C3 H3B 120.8
C2 C3 H3B 120.8
C3 C4 C5 123.6(7)
C3 C4 N1 116.9(8)
C5 C4 N1 119.5(8)
C4 C5 C6 118.6(7)
C4 C5 H5B 120.7
C6 C5 H5B 120.7
C1 C6 C5 119.0(7)
C1 C6 C27 118.2(7)
C5 C6 C27 122.7(7)
C8 C7 C2 173.1(8)
C7 C8 C9 174.4(8)
C10 C9 C14 119.7(7)
C10 C9 C8 119.4(7)
C14 C9 C8 120.9(7)
C11 C10 C9 119.1(7)
C11 C10 N2 123.3(7)
C9 C10 N2 117.6(7)
C12 C11 C10 119.2(7)
C12 C11 H11A 120.4
C10 C11 H11A 120.4
C11 C12 C13 123.5(8)
C11 C12 H12A 118.2
C13 C12 H12A 118.2
C14 C13 C12 116.6(7)
C14 C13 C15 120.4(7)
C12 C13 C15 123.0(8)
C13 C14 C9 121.8(7)
C13 C14 H14A 119.1
C9 C14 H14A 119.1
C18 C15 C17 108.2(9)
C18 C15 C13 113.5(8)
C17 C15 C13 109.3(7)
C18 C15 C16 109.8(9)
C17 C15 C16 107.9(9)
C13 C15 C16 108.0(7)
C15 C16 H16A 109.5
C15 C16 H16B 109.5
H16A C16 H16B 109.5
C15 C16 H16C 109.5
H16A C16 H16C 109.5
H16B C16 H16C 109.5
C15 C17 H17A 109.5
C15 C17 H17B 109.5
H17A C17 H17B 109.5
C15 C17 H17C 109.5
H17A C17 H17C 109.5
H17B C17 H17C 109.5
C15 C18 H18A 109.5
C15 C18 H18B 109.5
H18A C18 H18B 109.5
C15 C18 H18C 109.5
H18A C18 H18C 109.5
H18B C18 H18C 109.5
O3 C19 N2 123.0(7)
O3 C19 N3 124.2(7)
N2 C19 N3 112.8(7)
C21 C20 C25 118.8(7)
C21 C20 N3 118.6(8)
C25 C20 N3 122.4(8)
C20 C21 C22 121.7(8)
C20 C21 H21A 119.1
C22 C21 H21A 119.2
C21 C22 C23 117.5(8)
C21 C22 H22A 121.2
C23 C22 H22A 121.2
C24 C23 O4 125.7(9)
C24 C23 C22 120.6(7)
O4 C23 C22 113.7(9)
C23 C24 C25 121.2(8)
C23 C24 H24A 119.4
C25 C24 H24A 119.4
C24 C25 C20 120.1(8)
C24 C25 H25A 120.0
C20 C25 H25A 120.0
O4 C26 H26A 109.5
O4 C26 H26B 109.5
H26A C26 H26B 109.5
O4 C26 H26C 109.5
H26A C26 H26C 109.5
H26B C26 H26C 109.5
C28 C27 C6 174.2(8)
C27 C28 C29 175.3(8)
C30 C29 C34 120.2(6)
C30 C29 C28 121.6(6)
C34 C29 C28 118.1(6)
C31 C30 C29 119.0(7)
C31 C30 N4 122.9(7)
C29 C30 N4 118.0(6)
C30 C31 C32 119.7(7)
C30 C31 H31A 120.2
C32 C31 H31A 120.2
C33 C32 C31 123.1(7)
C33 C32 H32A 118.5
C31 C32 H32A 118.5
C32 C33 C34 117.5(7)
C32 C33 C35 120.5(7)
C34 C33 C35 122.0(8)
C33 C34 C29 120.5(7)
C33 C34 H34A 119.7
C29 C34 H34A 119.7
C38 C35 C37 108.4(11)
C38 C35 C36 111.0(14)
C37 C35 C36 106.1(11)
C38 C35 C33 111.5(8)
C37 C35 C33 111.3(8)
C36 C35 C33 108.3(8)
C35 C36 H36A 109.5
C35 C36 H36B 109.5
H36A C36 H36B 109.5
C35 C36 H36C 109.5
H36A C36 H36C 109.5
H36B C36 H36C 109.5
C35 C37 H37A 109.5
C35 C37 H37B 109.5
H37A C37 H37B 109.5
C35 C37 H37C 109.5
H37A C37 H37C 109.5
H37B C37 H37C 109.5
C35 C38 H38A 109.5
C35 C38 H38B 109.5
H38A C38 H38B 109.5
C35 C38 H38C 109.5
H38A C38 H38C 109.5
H38B C38 H38C 109.5
O5 C39 N4 123.6(7)
O5 C39 N5 123.5(7)
N4 C39 N5 112.9(7)
C41 C40 C45 119.3(7)
C41 C40 N5 121.8(6)
C45 C40 N5 118.9(8)
C40 C41 C42 119.3(7)
C40 C41 H41A 120.3
C42 C41 H41A 120.3
C43 C42 C41 121.1(8)
C43 C42 H42A 119.4
C41 C42 H42A 119.4
C42 C43 C44 119.8(8)
C42 C43 O6 126.4(8)
C44 C43 O6 113.8(8)
C43 C44 C45 120.6(8)
C43 C44 H44A 119.7
C45 C44 H44A 119.7
C40 C45 C44 119.7(9)
C40 C45 H45A 120.1
C44 C45 H45A 120.1
O6 C46 H46A 109.5
O6 C46 H46B 109.5
H46A C46 H46B 109.5
O6 C46 H46C 109.5
H46A C46 H46C 109.5
H46B C46 H46C 109.5
N1S C1S C2S 173(3)
C1S C2S H2SA 109.5
C1S C2S H2SB 109.5
H2SA C2S H2SB 109.5
C1S C2S H2SC 109.5
H2SA C2S H2SC 109.5
H2SB C2S H2SC 109.5

loop_
_geom_bond_atom_site_label_1
_geom_bond_atom_site_label_2
_geom_bond_distance
O1 N1 1.250(10)
O2 N1 1.212(10)
O3 C19 1.228(9)
O4 C23 1.377(9)
O4 C26 1.429(11)
O5 C39 1.220(8)
O6 C43 1.392(9)
O6 C46 1.425(11)
N1 C4 1.480(11)
N2 C19 1.338(9)
N2 C10 1.421(9)
N2 H2N 0.99(2)
N3 C19 1.347(10)
N3 C20 1.413(10)
N3 H3N 1.00(2)
N4 C39 1.363(9)
N4 C30 1.400(9)
N4 H4N 1.00(2)
N5 C39 1.366(9)
N5 C40 1.436(10)
N5 H5N 1.00(2)
C1 C6 1.392(10)
C1 C2 1.394(10)
C1 H1A 0.9500
C2 C3 1.402(10)
C2 C7 1.413(12)
C3 C4 1.367(11)
C3 H3B 0.9500
C4 C5 1.372(11)
C5 C6 1.396(10)
C5 H5B 0.9500
C6 C27 1.429(12)
C7 C8 1.222(11)
C8 C9 1.427(12)
C9 C10 1.397(10)
C9 C14 1.401(10)
C10 C11 1.380(10)
C11 C12 1.377(11)
C11 H11A 0.9500
C12 C13 1.386(11)
C12 H12A 0.9500
C13 C14 1.371(11)
C13 C15 1.543(11)
C14 H14A 0.9500
C15 C18 1.485(13)
C15 C17 1.507(13)
C15 C16 1.556(13)
C16 H16A 0.9800
C16 H16B 0.9800
C16 H16C 0.9800
C17 H17A 0.9800
C17 H17B 0.9800
C17 H17C 0.9800
C18 H18A 0.9800
C18 H18B 0.9800
C18 H18C 0.9800
C20 C21 1.376(11)
C20 C25 1.394(11)
C21 C22 1.398(12)
C21 H21A 0.9500
C22 C23 1.410(12)
C22 H22A 0.9500
C23 C24 1.355(12)
C24 C25 1.373(10)
C24 H24A 0.9500
C25 H25A 0.9500
C26 H26A 0.9800
C26 H26B 0.9800
C26 H26C 0.9800
C27 C28 1.191(10)
C28 C29 1.439(11)
C29 C30 1.388(9)
C29 C34 1.410(10)
C30 C31 1.381(10)
C31 C32 1.388(10)
C31 H31A 0.9500
C32 C33 1.366(10)
C32 H32A 0.9500
C33 C34 1.395(10)
C33 C35 1.544(11)
C34 H34A 0.9500
C35 C38 1.462(16)
C35 C37 1.494(13)
C35 C36 1.495(18)
C36 H36A 0.9800
C36 H36B 0.9800
C36 H36C 0.9800
C37 H37A 0.9800
C37 H37B 0.9800
C37 H37C 0.9800
C38 H38A 0.9800
C38 H38B 0.9800
C38 H38C 0.9800
C40 C41 1.378(11)
C40 C45 1.385(11)
C41 C42 1.397(10)
C41 H41A 0.9500
C42 C43 1.350(11)
C42 H42A 0.9500
C43 C44 1.361(12)
C44 C45 1.389(12)
C44 H44A 0.9500
C45 H45A 0.9500
C46 H46A 0.9800
C46 H46B 0.9800
C46 H46C 0.9800
N1S C1S 1.04(3)
C1S C2S 1.45(3)
C2S H2SA 0.9800
C2S H2SB 0.9800
C2S H2SC 0.9800

loop_
_geom_hbond_atom_site_label_D
_geom_hbond_atom_site_label_H
_geom_hbond_atom_site_label_A
_geom_hbond_distance_DH
_geom_hbond_distance_HA
_geom_hbond_distance_DA
_geom_hbond_angle_DHA
_geom_hbond_site_symmetry_A
C2S H2SA O1 0.98 2.04 2.86(3) 139.7 1_645
N2 H2N O5 0.99(2) 1.94(5) 2.860(8) 154(8) 3_576
N3 H3N O5 1.00(2) 2.00(5) 2.844(8) 140(7) 3_576
N4 H4N O3 1.00(2) 1.97(4) 2.837(8) 143(5) 3_566
N5 H5N O3 1.00(2) 1.97(4) 2.868(8) 149(6) 3_566

loop_
_geom_torsion_atom_site_label_1
_geom_torsion_atom_site_label_2
_geom_torsion_atom_site_label_3
_geom_torsion_atom_site_label_4
_geom_torsion
C6 C1 C2 C3 0.0(10)
C6 C1 C2 C7 -177.5(7)
C1 C2 C3 C4 -0.9(10)
C7 C2 C3 C4 176.6(7)
C2 C3 C4 C5 1.9(11)
C2 C3 C4 N1 -177.5(6)
O2 N1 C4 C3 13.5(10)
O1 N1 C4 C3 -166.5(7)
O2 N1 C4 C5 -165.8(7)
O1 N1 C4 C5 14.2(10)
C3 C4 C5 C6 -1.8(11)
N1 C4 C5 C6 177.5(6)
C2 C1 C6 C5 0.0(11)
C2 C1 C6 C27 -176.9(7)
C4 C5 C6 C1 0.8(10)
C4 C5 C6 C27 177.6(7)
C14 C9 C10 C11 4.2(11)
C8 C9 C10 C11 -173.7(7)
C14 C9 C10 N2 -174.5(7)
C8 C9 C10 N2 7.6(10)
C19 N2 C10 C11 38.3(12)
C19 N2 C10 C9 -143.0(8)
C9 C10 C11 C12 -2.9(11)
N2 C10 C11 C12 175.7(7)
C10 C11 C12 C13 0.7(13)
C11 C12 C13 C14 0.2(12)
C11 C12 C13 C15 -178.8(8)
C12 C13 C14 C9 1.1(12)
C15 C13 C14 C9 -179.8(7)
C10 C9 C14 C13 -3.3(11)
C8 C9 C14 C13 174.5(7)
C14 C13 C15 C18 -175.3(9)
C12 C13 C15 C18 3.7(13)
C14 C13 C15 C17 -54.5(11)
C12 C13 C15 C17 124.6(10)
C14 C13 C15 C16 62.7(11)
C12 C13 C15 C16 -118.3(10)
C10 N2 C19 O3 -1.9(13)
C10 N2 C19 N3 178.1(7)
C20 N3 C19 O3 5.7(14)
C20 N3 C19 N2 -174.3(8)
C19 N3 C20 C21 132.9(9)
C19 N3 C20 C25 -52.0(12)
C25 C20 C21 C22 1.4(12)
N3 C20 C21 C22 176.8(7)
C20 C21 C22 C23 -2.0(12)
C26 O4 C23 C24 -3.3(12)
C26 O4 C23 C22 178.9(7)
C21 C22 C23 C24 3.3(12)
C21 C22 C23 O4 -178.8(7)
O4 C23 C24 C25 178.2(7)
C22 C23 C24 C25 -4.2(12)
C23 C24 C25 C20 3.6(12)
C21 C20 C25 C24 -2.2(11)
N3 C20 C25 C24 -177.3(7)
C34 C29 C30 C31 2.0(10)
C28 C29 C30 C31 -176.1(7)
C34 C29 C30 N4 -175.8(6)
C28 C29 C30 N4 6.1(10)
C39 N4 C30 C31 34.5(10)
C39 N4 C30 C29 -147.7(7)
C29 C30 C31 C32 -0.8(10)
N4 C30 C31 C32 176.9(6)
C30 C31 C32 C33 0.1(11)
C31 C32 C33 C34 -0.7(11)
C31 C32 C33 C35 176.3(7)
C32 C33 C34 C29 1.9(11)
C35 C33 C34 C29 -175.0(7)
C30 C29 C34 C33 -2.6(10)
C28 C29 C34 C33 175.5(7)
C32 C33 C35 C38 171.3(13)
C34 C33 C35 C38 -11.9(15)
C32 C33 C35 C37 50.1(12)
C34 C33 C35 C37 -133.1(9)
C32 C33 C35 C36 -66.2(14)
C34 C33 C35 C36 110.6(13)
C30 N4 C39 O5 4.1(11)
C30 N4 C39 N5 -177.2(6)
C40 N5 C39 O5 3.0(11)
C40 N5 C39 N4 -175.8(6)
C39 N5 C40 C41 -46.8(11)
C39 N5 C40 C45 135.1(8)
C45 C40 C41 C42 -0.2(11)
N5 C40 C41 C42 -178.4(7)
C40 C41 C42 C43 1.2(12)
C41 C42 C43 C44 -1.4(12)
C41 C42 C43 O6 178.5(7)
C46 O6 C43 C42 2.8(12)
C46 O6 C43 C44 -177.3(8)
C42 C43 C44 C45 0.5(13)
O6 C43 C44 C45 -179.4(8)
C41 C40 C45 C44 -0.6(12)
N5 C40 C45 C44 177.6(7)
C43 C44 C45 C40 0.5(13)
